data_4068375
loop_
_publ_author_name
'Lewis, Stewart P.'
'Chai, Jianfang'
'Collins, Scott'
'Sciarone, Timo J. J.'
'Henderson, Lee D.'
'Fan, Cheng'
'Parvez, Masood'
'Piers, Warren E.'

_publ_section_title
;
 Isobutene Polymerization Using Chelating Diboranes: Polymerization in
 Aqueous Suspension and Hydrocarbon Solution
;
_journal_issue 1
_journal_name_full Organometallics
_journal_page_first 249
_journal_paper_doi 10.1021/om8007629
_journal_volume 28
_journal_year 2009
_chemical_formula_moiety 'C34 H10 B2 F20 O2'
_chemical_formula_sum 'C34 H10 B2 F20 O2'
_chemical_formula_weight 852.04
_chemical_name_systematic
;
 ?
;
_space_group_IT_number 2
_symmetry_cell_setting triclinic
_symmetry_space_group_name_Hall '-P 1'
_symmetry_space_group_name_H-M 'P -1'
_atom_sites_solution_hydrogens geom
_atom_sites_solution_primary direct
_atom_sites_solution_secondary difmap
_cell_angle_alpha 92.591(14)
_cell_angle_beta 94.331(19)
_cell_angle_gamma 92.415(18)
_cell_formula_units_Z 2
_cell_length_a 9.641(2)
_cell_length_b 10.631(4)
_cell_length_c 15.391(5)
_cell_measurement_reflns_used 13435
_cell_measurement_temperature 173(2)
_cell_measurement_theta_max 27.46
_cell_measurement_theta_min 2.41
_cell_volume 1569.7(8)
_computing_cell_refinement 'HKL DENZO (Otwinowski & Minor, 1997)'
_computing_data_collection 'COLLECT (Hooft, 1998)'
_computing_data_reduction 'SCALEPACK (Otwinowski & Minor, 1997)'
_computing_molecular_graphics 'ORTEPII (Johnson, 1976)'
_computing_publication_material 'SHELXL-97 (Sheldrick, 1997)'
_computing_structure_refinement 'SHELXL-97 (Sheldrick, 1997)'
_computing_structure_solution 'SAPI91 (Fan, 1991)'
_diffrn_ambient_temperature 173(2)
_diffrn_measured_fraction_theta_full 0.993
_diffrn_measured_fraction_theta_max 0.993
_diffrn_measurement_device_type 'Nonius KappaCCD'
_diffrn_measurement_method ' \w and \f '
_diffrn_radiation_monochromator graphite
_diffrn_radiation_source 'fine-focus sealed tube'
_diffrn_radiation_type MoK\a
_diffrn_radiation_wavelength 0.71073
_diffrn_reflns_av_R_equivalents 0.0256
_diffrn_reflns_av_sigmaI/netI 0.0403
_diffrn_reflns_limit_h_max 12
_diffrn_reflns_limit_h_min -12
_diffrn_reflns_limit_k_max 13
_diffrn_reflns_limit_k_min -13
_diffrn_reflns_limit_l_max 19
_diffrn_reflns_limit_l_min -19
_diffrn_reflns_number 13435
_diffrn_reflns_theta_full 27.46
_diffrn_reflns_theta_max 27.46
_diffrn_reflns_theta_min 2.41
_exptl_absorpt_coefficient_mu 0.192
_exptl_absorpt_correction_T_max 0.9848
_exptl_absorpt_correction_T_min 0.9736
_exptl_absorpt_correction_type multi-scan
_exptl_absorpt_process_details 'SORTAV: (Blessing, 1997)'
_exptl_crystal_colour yellow
_exptl_crystal_density_diffrn 1.803
_exptl_crystal_density_method 'not measured'
_exptl_crystal_description block
_exptl_crystal_F_000 840
_exptl_crystal_size_max 0.14
_exptl_crystal_size_mid 0.12
_exptl_crystal_size_min 0.08
_refine_diff_density_max 0.714
_refine_diff_density_min -0.698
_refine_diff_density_rms 0.054
_refine_ls_extinction_method none
_refine_ls_goodness_of_fit_ref 1.018
_refine_ls_hydrogen_treatment constr
_refine_ls_matrix_type full
_refine_ls_number_parameters 530
_refine_ls_number_reflns 7134
_refine_ls_number_restraints 2
_refine_ls_restrained_S_all 1.024
_refine_ls_R_factor_all 0.0770
_refine_ls_R_factor_gt 0.0499
_refine_ls_shift/su_max 0.001
_refine_ls_shift/su_mean 0.000
_refine_ls_structure_factor_coef Fsqd
_refine_ls_weighting_details 'calc w=1/[\s^2^(Fo^2^)+(0.0528P)^2^+1.1539P] where P=(Fo^2^+2Fc^2^)/3'
_refine_ls_weighting_scheme calc
_refine_ls_wR_factor_gt 0.1150
_refine_ls_wR_factor_ref 0.1307
_reflns_number_gt 5034
_reflns_number_total 7134
_reflns_threshold_expression >2sigma(I)
_cod_data_source_file om8007629_si_004.cif
_cod_data_source_block Compound_I
_cod_depositor_comments
;
The following automatic conversions were performed:

'_symmetry_cell_setting' value 'Triclinic' changed to 'triclinic'
according to /home/saulius/struct/CIF-dictionaries/cif_core.dic
dictionary named 'cif_core.dic' version 2.4.2 from
2011-04-26.

'_exptl_absorpt_correction_type' value 'Multi-scan'
changed to 'multi-scan' according to
/home/saulius/struct/CIF-dictionaries/cif_core.dic dictionary named
'cif_core.dic' version 2.4.2 from 2011-04-26.

Automatic conversion script
Id: cif_fix_values 1715 2011-07-08 13:25:40Z adriana 
;
_cod_database_code 4068375

loop_
_symmetry_equiv_pos_as_xyz
'x, y, z'
'-x, -y, -z'

loop_
_atom_site_label
_atom_site_type_symbol
_atom_site_fract_x
_atom_site_fract_y
_atom_site_fract_z
_atom_site_U_iso_or_equiv
_atom_site_adp_type
_atom_site_occupancy
_atom_site_symmetry_multiplicity
_atom_site_calc_flag
_atom_site_refinement_flags
_atom_site_disorder_assembly
_atom_site_disorder_group
F1 F 0.87413(16) 0.53698(13) 0.16276(10) 0.0471(4) Uani 1 1 d . . .
F2 F 1.00966(15) 0.50449(14) 0.31936(10) 0.0494(4) Uani 1 1 d . . .
F3 F 0.99079(15) 0.67348(14) 0.45374(9) 0.0451(4) Uani 1 1 d . . .
F4 F 0.83915(14) 0.87847(13) 0.43495(8) 0.0371(3) Uani 1 1 d . . .
F5 F 0.91992(14) 0.70142(15) 0.03044(9) 0.0466(4) Uani 1 1 d . . .
F6 F 0.88705(16) 0.62516(16) -0.13818(10) 0.0539(4) Uani 1 1 d . . .
F7 F 0.63015(17) 0.61494(16) -0.22461(9) 0.0531(4) Uani 1 1 d . . .
F8 F 0.40750(15) 0.67986(15) -0.14154(9) 0.0491(4) Uani 1 1 d . . .
F9 F 0.44251(19) 0.61398(17) 0.13247(12) 0.0540(5) Uani 0.878(2) 1 d P A 1
F9' F 0.3988(13) 0.9515(10) -0.0506(8) 0.0540(5) Uani 0.122(2) 1 d PD A 2
F10 F 0.21191(19) 0.6774(2) 0.20713(12) 0.0724(5) Uani 1 1 d . . .
F11 F 0.06997(16) 0.87723(19) 0.14958(13) 0.0726(6) Uani 1 1 d . A .
F12 F 0.15776(18) 1.00459(18) 0.01397(15) 0.0779(6) Uani 1 1 d . . .
F13 F 0.46340(14) 1.08677(13) 0.19376(9) 0.0416(3) Uani 1 1 d . . .
F14 F 0.20916(14) 1.11779(14) 0.24252(10) 0.0446(4) Uani 1 1 d . . .
F15 F 0.10765(14) 0.97690(15) 0.36929(11) 0.0496(4) Uani 1 1 d . . .
F16 F 0.26433(14) 0.80008(14) 0.44163(10) 0.0461(4) Uani 1 1 d . . .
F17 F 0.56689(18) 0.87217(16) 0.52809(11) 0.0477(4) Uani 0.878(2) 1 d P A 1
F17' F 0.4850(12) 0.6149(11) 0.2746(4) 0.0477(4) Uani 0.122(2) 1 d PD A 2
F18 F 0.7072(2) 0.69211(18) 0.60814(10) 0.0645(5) Uani 1 1 d . . .
F19 F 0.73621(17) 0.46629(16) 0.52211(12) 0.0615(5) Uani 1 1 d . A .
F20 F 0.62425(17) 0.42491(14) 0.35679(12) 0.0588(5) Uani 1 1 d . . .
O1 O 0.64361(15) 0.89136(14) 0.15932(9) 0.0294(3) Uani 1 1 d . . .
O2 O 0.72685(15) 1.05580(14) 0.26767(10) 0.0319(3) Uani 1 1 d . . .
C1 C 0.7843(2) 0.7287(2) 0.21550(14) 0.0288(5) Uani 1 1 d . . .
C2 C 0.8632(2) 0.6246(2) 0.22776(16) 0.0340(5) Uani 1 1 d . . .
C3 C 0.9331(2) 0.6059(2) 0.30762(16) 0.0349(5) Uani 1 1 d . . .
C4 C 0.9238(2) 0.6924(2) 0.37605(15) 0.0329(5) Uani 1 1 d . . .
C5 C 0.8438(2) 0.7965(2) 0.36489(14) 0.0293(5) Uani 1 1 d . . .
C6 C 0.7703(2) 0.8152(2) 0.28690(14) 0.0269(4) Uani 1 1 d . . .
C7 C 0.6790(2) 0.7323(2) 0.03681(14) 0.0306(5) Uani 1 1 d . . .
C8 C 0.7897(2) 0.6955(2) -0.00907(15) 0.0340(5) Uani 1 1 d . . .
C9 C 0.7757(3) 0.6568(2) -0.09650(16) 0.0379(5) Uani 1 1 d . . .
C10 C 0.6462(3) 0.6526(2) -0.14017(15) 0.0378(5) Uani 1 1 d . . .
C11 C 0.5331(2) 0.6873(2) -0.09641(15) 0.0354(5) Uani 1 1 d . . .
C12 C 0.5471(2) 0.7296(2) -0.00997(15) 0.0319(5) Uani 1 1 d . . .
C13 C 0.4200(2) 0.7695(2) 0.03177(16) 0.0361(5) Uani 1 1 d . A .
C14 C 0.3721(3) 0.7068(3) 0.10029(17) 0.0424(6) Uani 1 1 d . . .
H14 H 0.4214 0.6374 0.1212 0.051 Uiso 0.12 1 d P . .
C15 C 0.2546(3) 0.7412(3) 0.13992(18) 0.0490(7) Uani 1 1 d . A .
C16 C 0.1832(2) 0.8423(3) 0.1101(2) 0.0523(8) Uani 1 1 d . . .
C17 C 0.2298(3) 0.9063(3) 0.0418(2) 0.0524(7) Uani 1 1 d . A .
C18 C 0.3464(3) 0.8721(3) 0.0019(2) 0.0506(7) Uani 1 1 d D . .
H18 H 0.3766 0.9173 -0.0453 0.061 Uiso 0.88 1 d P . .
C19 C 0.5079(2) 0.9247(2) 0.29234(14) 0.0275(4) Uani 1 1 d . . .
C20 C 0.4201(2) 1.0123(2) 0.25668(14) 0.0306(5) Uani 1 1 d . . .
C21 C 0.2878(2) 1.0315(2) 0.28055(16) 0.0334(5) Uani 1 1 d . . .
C22 C 0.2359(2) 0.9598(2) 0.34373(16) 0.0351(5) Uani 1 1 d . . .
C23 C 0.3179(2) 0.8705(2) 0.37995(15) 0.0325(5) Uani 1 1 d . . .
C24 C 0.4512(2) 0.8499(2) 0.35573(14) 0.0283(5) Uani 1 1 d . . .
C25 C 0.5259(2) 0.7463(2) 0.39893(14) 0.0290(5) Uani 1 1 d . A .
C26 C 0.5802(2) 0.7634(2) 0.48419(16) 0.0356(5) Uani 1 1 d . . .
H26 H 0.5681 0.8410 0.5152 0.043 Uiso 0.12 1 d P . .
C27 C 0.6518(3) 0.6707(3) 0.52586(16) 0.0417(6) Uani 1 1 d . A .
C28 C 0.6667(3) 0.5567(2) 0.48246(18) 0.0412(6) Uani 1 1 d . . .
C29 C 0.6094(2) 0.5371(2) 0.39842(17) 0.0382(6) Uani 1 1 d . A .
C30 C 0.5391(2) 0.6299(2) 0.35647(16) 0.0344(5) Uani 1 1 d D . .
H30 H 0.4995 0.6142 0.2985 0.041 Uiso 0.88 1 d P . .
C31 C 0.8527(2) 1.0934(2) 0.22573(17) 0.0388(6) Uani 1 1 d . . .
H31A H 0.8329 1.0986 0.1620 0.047 Uiso 1 1 calc R . .
H31B H 0.9272 1.0334 0.2369 0.047 Uiso 1 1 calc R . .
C32 C 0.8933(3) 1.2221(2) 0.26881(17) 0.0403(6) Uani 1 1 d . . .
H32A H 0.8389 1.2887 0.2413 0.048 Uiso 1 1 calc R . .
H32B H 0.9938 1.2431 0.2661 0.048 Uiso 1 1 calc R . .
C33 C 0.8573(3) 1.2058(2) 0.36211(17) 0.0434(6) Uani 1 1 d . . .
H33A H 0.9295 1.1594 0.3949 0.052 Uiso 1 1 calc R . .
H33B H 0.8476 1.2885 0.3928 0.052 Uiso 1 1 calc R . .
C34 C 0.7203(3) 1.1308(2) 0.35186(16) 0.0394(6) Uani 1 1 d . . .
H34A H 0.7110 1.0748 0.4010 0.047 Uiso 1 1 calc R . .
H34B H 0.6411 1.1871 0.3487 0.047 Uiso 1 1 calc R . .
B1 B 0.7018(2) 0.7824(2) 0.13486(17) 0.0296(5) Uani 1 1 d . . .
B2 B 0.6607(2) 0.9180(2) 0.25413(16) 0.0273(5) Uani 1 1 d . . .

loop_
_atom_site_aniso_label
_atom_site_aniso_U_11
_atom_site_aniso_U_22
_atom_site_aniso_U_33
_atom_site_aniso_U_23
_atom_site_aniso_U_13
_atom_site_aniso_U_12
F1 0.0562(9) 0.0372(8) 0.0479(9) -0.0090(7) 0.0020(7) 0.0170(7)
F2 0.0490(9) 0.0380(8) 0.0615(10) 0.0055(7) -0.0039(7) 0.0179(7)
F3 0.0417(8) 0.0517(9) 0.0408(8) 0.0107(7) -0.0100(6) 0.0048(7)
F4 0.0407(7) 0.0389(8) 0.0307(7) -0.0045(6) 0.0007(6) -0.0014(6)
F5 0.0309(7) 0.0636(10) 0.0448(8) -0.0088(7) 0.0033(6) 0.0062(7)
F6 0.0547(9) 0.0656(11) 0.0440(9) -0.0063(8) 0.0213(7) 0.0099(8)
F7 0.0735(11) 0.0587(10) 0.0263(7) -0.0031(7) 0.0041(7) -0.0013(8)
F8 0.0468(8) 0.0593(10) 0.0383(8) 0.0007(7) -0.0111(6) -0.0028(7)
F9 0.0603(11) 0.0483(11) 0.0569(11) 0.0213(9) 0.0146(9) 0.0062(9)
F9' 0.0603(11) 0.0483(11) 0.0569(11) 0.0213(9) 0.0146(9) 0.0062(9)
F10 0.0593(11) 0.0956(15) 0.0643(12) 0.0020(10) 0.0272(9) -0.0110(10)
F11 0.0330(8) 0.0902(14) 0.0917(14) -0.0400(11) 0.0161(8) -0.0027(8)
F12 0.0469(10) 0.0651(12) 0.1235(18) 0.0058(12) 0.0055(10) 0.0232(9)
F13 0.0429(8) 0.0390(8) 0.0463(8) 0.0188(6) 0.0106(6) 0.0104(6)
F14 0.0360(7) 0.0419(8) 0.0574(9) 0.0110(7) 0.0006(6) 0.0145(6)
F15 0.0298(7) 0.0524(9) 0.0696(10) 0.0083(8) 0.0168(7) 0.0091(6)
F16 0.0415(8) 0.0439(8) 0.0568(9) 0.0148(7) 0.0215(7) 0.0020(6)
F17 0.0616(11) 0.0433(10) 0.0377(9) -0.0090(7) 0.0028(8) 0.0099(8)
F17' 0.0616(11) 0.0433(10) 0.0377(9) -0.0090(7) 0.0028(8) 0.0099(8)
F18 0.0822(12) 0.0779(13) 0.0342(9) 0.0136(8) -0.0040(8) 0.0165(10)
F19 0.0610(10) 0.0499(10) 0.0762(12) 0.0316(9) -0.0005(9) 0.0155(8)
F20 0.0614(10) 0.0270(8) 0.0867(13) -0.0043(8) -0.0044(9) 0.0116(7)
O1 0.0311(8) 0.0299(8) 0.0275(8) 0.0008(6) 0.0030(6) 0.0045(6)
O2 0.0338(8) 0.0267(8) 0.0355(9) 0.0008(6) 0.0072(7) -0.0016(6)
C1 0.0266(10) 0.0283(11) 0.0314(12) -0.0003(9) 0.0038(9) 0.0004(8)
C2 0.0320(11) 0.0309(12) 0.0392(13) -0.0019(10) 0.0054(10) 0.0038(9)
C3 0.0279(11) 0.0296(12) 0.0478(14) 0.0073(10) 0.0012(10) 0.0058(9)
C4 0.0265(11) 0.0382(13) 0.0337(12) 0.0093(10) -0.0020(9) -0.0015(9)
C5 0.0270(11) 0.0311(12) 0.0298(11) 0.0004(9) 0.0048(9) -0.0028(9)
C6 0.0234(10) 0.0279(11) 0.0294(11) 0.0023(9) 0.0032(8) -0.0016(8)
C7 0.0328(11) 0.0290(11) 0.0300(11) 0.0014(9) 0.0032(9) 0.0019(9)
C8 0.0319(11) 0.0353(13) 0.0348(13) -0.0004(10) 0.0038(9) 0.0015(9)
C9 0.0442(14) 0.0357(13) 0.0352(13) -0.0011(10) 0.0137(11) 0.0030(10)
C10 0.0553(15) 0.0328(13) 0.0248(12) 0.0000(9) 0.0034(10) -0.0017(11)
C11 0.0398(13) 0.0337(13) 0.0314(12) 0.0044(10) -0.0052(10) -0.0017(10)
C12 0.0351(12) 0.0287(11) 0.0316(12) 0.0022(9) 0.0018(9) -0.0003(9)
C13 0.0285(11) 0.0420(14) 0.0366(13) -0.0040(10) -0.0007(9) -0.0022(10)
C14 0.0339(13) 0.0485(15) 0.0440(15) -0.0023(12) 0.0016(11) 0.0007(11)
C15 0.0413(14) 0.0628(19) 0.0415(15) -0.0097(13) 0.0108(12) -0.0153(13)
C16 0.0254(12) 0.0626(19) 0.0655(19) -0.0289(15) 0.0026(12) -0.0023(12)
C17 0.0331(13) 0.0506(17) 0.072(2) -0.0090(15) -0.0029(13) 0.0046(12)
C18 0.0285(12) 0.0536(17) 0.0663(19) -0.0168(14) -0.0095(12) 0.0085(11)
C19 0.0288(10) 0.0248(11) 0.0288(11) -0.0014(8) 0.0028(8) 0.0017(8)
C20 0.0315(11) 0.0300(12) 0.0310(12) 0.0052(9) 0.0039(9) 0.0018(9)
C21 0.0308(11) 0.0289(12) 0.0404(13) 0.0013(10) -0.0009(10) 0.0069(9)
C22 0.0237(11) 0.0350(13) 0.0471(14) -0.0031(10) 0.0075(10) 0.0024(9)
C23 0.0320(11) 0.0284(12) 0.0379(13) 0.0035(9) 0.0092(9) -0.0021(9)
C24 0.0294(11) 0.0238(11) 0.0315(11) -0.0007(9) 0.0034(9) -0.0007(8)
C25 0.0285(11) 0.0255(11) 0.0341(12) 0.0053(9) 0.0083(9) -0.0013(8)
C26 0.0401(13) 0.0328(13) 0.0350(13) 0.0030(10) 0.0096(10) 0.0013(10)
C27 0.0436(14) 0.0517(16) 0.0310(13) 0.0125(11) 0.0044(10) 0.0031(12)
C28 0.0385(13) 0.0339(13) 0.0536(16) 0.0204(12) 0.0057(11) 0.0055(10)
C29 0.0358(12) 0.0238(12) 0.0558(16) 0.0055(10) 0.0063(11) 0.0010(9)
C30 0.0313(11) 0.0276(12) 0.0444(14) 0.0023(10) 0.0048(10) 0.0001(9)
C31 0.0339(12) 0.0425(14) 0.0410(14) 0.0029(11) 0.0116(10) -0.0025(10)
C32 0.0324(12) 0.0347(13) 0.0542(16) 0.0028(11) 0.0074(11) -0.0016(10)
C33 0.0425(14) 0.0365(14) 0.0495(15) -0.0090(11) -0.0013(11) 0.0027(11)
C34 0.0507(14) 0.0291(12) 0.0392(13) -0.0052(10) 0.0135(11) 0.0016(10)
B1 0.0243(11) 0.0325(13) 0.0317(13) -0.0035(10) 0.0040(10) -0.0003(10)
B2 0.0292(12) 0.0241(12) 0.0285(12) 0.0009(9) 0.0027(10) 0.0002(9)

loop_
_atom_type_symbol
_atom_type_description
_atom_type_scat_dispersion_real
_atom_type_scat_dispersion_imag
_atom_type_scat_source
C C 0.0033 0.0016 'International Tables Vol C Tables 4.2.6.8 and 6.1.1.4'
H H 0.0000 0.0000 'International Tables Vol C Tables 4.2.6.8 and 6.1.1.4'
F F 0.0171 0.0103 'International Tables Vol C Tables 4.2.6.8 and 6.1.1.4'
O O 0.0106 0.0060 'International Tables Vol C Tables 4.2.6.8 and 6.1.1.4'
B B 0.0013 0.0007 'International Tables Vol C Tables 4.2.6.8 and 6.1.1.4'

loop_
_geom_angle_atom_site_label_1
_geom_angle_atom_site_label_2
_geom_angle_atom_site_label_3
_geom_angle
B1 O1 B2 112.37(17)
C31 O2 C34 110.14(17)
C31 O2 B2 121.09(16)
C34 O2 B2 121.39(17)
C2 C1 C6 119.4(2)
C2 C1 B1 134.3(2)
C6 C1 B1 106.22(18)
F1 C2 C1 121.4(2)
F1 C2 C3 117.5(2)
C1 C2 C3 121.1(2)
F2 C3 C4 119.6(2)
F2 C3 C2 120.9(2)
C4 C3 C2 119.4(2)
F3 C4 C3 119.4(2)
F3 C4 C5 120.6(2)
C3 C4 C5 120.1(2)
F4 C5 C6 121.33(19)
F4 C5 C4 117.13(19)
C6 C5 C4 121.5(2)
C5 C6 C1 118.3(2)
C5 C6 B2 134.2(2)
C1 C6 B2 107.44(18)
C8 C7 C12 116.8(2)
C8 C7 B1 121.1(2)
C12 C7 B1 121.98(19)
F5 C8 C7 120.0(2)
F5 C8 C9 116.8(2)
C7 C8 C9 123.2(2)
F6 C9 C10 120.4(2)
F6 C9 C8 120.6(2)
C10 C9 C8 119.0(2)
F7 C10 C9 120.0(2)
F7 C10 C11 120.5(2)
C9 C10 C11 119.5(2)
F8 C11 C10 117.5(2)
F8 C11 C12 120.8(2)
C10 C11 C12 121.7(2)
C11 C12 C7 119.7(2)
C11 C12 C13 118.4(2)
C7 C12 C13 121.9(2)
C14 C13 C18 118.2(2)
C14 C13 C12 120.9(2)
C18 C13 C12 120.9(2)
F9 C14 C13 119.6(2)
F9 C14 C15 118.1(3)
C13 C14 C15 122.2(3)
C13 C14 H14 118.9
C15 C14 H14 118.9
F10 C15 C16 120.7(3)
F10 C15 C14 120.2(3)
C16 C15 C14 119.1(3)
F11 C16 C17 121.4(3)
F11 C16 C15 119.1(3)
C17 C16 C15 119.5(2)
F12 C17 C16 118.2(3)
F12 C17 C18 120.2(3)
C16 C17 C18 121.7(3)
F9' C18 C17 117.4(6)
F9' C18 C13 121.9(6)
C17 C18 C13 119.4(3)
C17 C18 H18 120.3
C13 C18 H18 120.3
C20 C19 C24 115.39(19)
C20 C19 B2 116.35(19)
C24 C19 B2 128.23(19)
F13 C20 C21 115.32(19)
F13 C20 C19 120.02(19)
C21 C20 C19 124.7(2)
F14 C21 C22 120.0(2)
F14 C21 C20 121.0(2)
C22 C21 C20 119.0(2)
F15 C22 C23 120.9(2)
F15 C22 C21 120.5(2)
C23 C22 C21 118.5(2)
F16 C23 C22 117.58(19)
F16 C23 C24 119.6(2)
C22 C23 C24 122.8(2)
C23 C24 C19 119.6(2)
C23 C24 C25 116.60(19)
C19 C24 C25 123.82(19)
C26 C25 C30 118.0(2)
C26 C25 C24 120.0(2)
C30 C25 C24 121.9(2)
F17 C26 C25 120.1(2)
F17 C26 C27 118.2(2)
C25 C26 C27 121.7(2)
C25 C26 H26 119.1
C27 C26 H26 119.1
F18 C27 C28 120.2(2)
F18 C27 C26 120.1(2)
C28 C27 C26 119.7(2)
F19 C28 C29 120.6(2)
F19 C28 C27 120.2(2)
C29 C28 C27 119.2(2)
F20 C29 C28 118.6(2)
F20 C29 C30 120.2(2)
C28 C29 C30 121.2(2)
F17' C30 C29 122.7(5)
F17' C30 C25 117.1(5)
C29 C30 C25 120.1(2)
C29 C30 H30 119.9
C25 C30 H30 119.9
O2 C31 C32 103.07(18)
O2 C31 H31A 111.1
C32 C31 H31A 111.1
O2 C31 H31B 111.1
C32 C31 H31B 111.1
H31A C31 H31B 109.1
C31 C32 C33 102.4(2)
C31 C32 H32A 111.3
C33 C32 H32A 111.3
C31 C32 H32B 111.3
C33 C32 H32B 111.3
H32A C32 H32B 109.2
C34 C33 C32 103.6(2)
C34 C33 H33A 111.0
C32 C33 H33A 111.0
C34 C33 H33B 111.0
C32 C33 H33B 111.0
H33A C33 H33B 109.0
O2 C34 C33 103.68(18)
O2 C34 H34A 111.0
C33 C34 H34A 111.0
O2 C34 H34B 111.0
C33 C34 H34B 111.0
H34A C34 H34B 109.0
O1 B1 C1 109.73(19)
O1 B1 C7 118.9(2)
C1 B1 C7 131.4(2)
O1 B2 O2 105.95(17)
O1 B2 C6 103.06(17)
O2 B2 C6 111.21(17)
O1 B2 C19 109.38(17)
O2 B2 C19 105.12(16)
C6 B2 C19 121.26(19)

loop_
_geom_bond_atom_site_label_1
_geom_bond_atom_site_label_2
_geom_bond_distance
F1 C2 1.349(3)
F2 C3 1.343(3)
F3 C4 1.343(3)
F4 C5 1.360(2)
F5 C8 1.351(3)
F6 C9 1.339(3)
F7 C10 1.338(3)
F8 C11 1.347(3)
F9 C14 1.315(3)
F9' C18 1.307(4)
F10 C15 1.343(3)
F11 C16 1.347(3)
F12 C17 1.347(3)
F13 C20 1.357(3)
F14 C21 1.341(3)
F15 C22 1.343(3)
F16 C23 1.354(3)
F17 C26 1.328(3)
F17' C30 1.327(4)
F18 C27 1.343(3)
F19 C28 1.338(3)
F20 C29 1.346(3)
O1 B1 1.358(3)
O1 B2 1.469(3)
O2 C31 1.466(3)
O2 C34 1.497(3)
O2 B2 1.571(3)
C1 C2 1.381(3)
C1 C6 1.419(3)
C1 B1 1.566(3)
C2 C3 1.383(3)
C3 C4 1.378(3)
C4 C5 1.385(3)
C5 C6 1.374(3)
C6 B2 1.622(3)
C7 C8 1.383(3)
C7 C12 1.412(3)
C7 B1 1.574(3)
C8 C9 1.384(3)
C9 C10 1.370(4)
C10 C11 1.379(3)
C11 C12 1.380(3)
C12 C13 1.494(3)
C13 C14 1.371(4)
C13 C18 1.401(4)
C14 C15 1.381(4)
C14 H14 0.9496
C15 C16 1.378(4)
C16 C17 1.371(5)
C17 C18 1.375(4)
C18 H18 0.9466
C19 C20 1.389(3)
C19 C24 1.413(3)
C19 B2 1.631(3)
C20 C21 1.374(3)
C21 C22 1.373(3)
C22 C23 1.371(3)
C23 C24 1.388(3)
C24 C25 1.495(3)
C25 C26 1.377(3)
C25 C30 1.388(3)
C26 C27 1.380(3)
C26 H26 0.9498
C27 C28 1.376(4)
C28 C29 1.371(4)
C29 C30 1.378(3)
C30 H30 0.9492
C31 C32 1.516(3)
C31 H31A 0.9900
C31 H31B 0.9900
C32 C33 1.518(4)
C32 H32A 0.9900
C32 H32B 0.9900
C33 C34 1.508(4)
C33 H33A 0.9900
C33 H33B 0.9900
C34 H34A 0.9900
C34 H34B 0.9900

loop_
_geom_torsion_atom_site_label_1
_geom_torsion_atom_site_label_2
_geom_torsion_atom_site_label_3
_geom_torsion_atom_site_label_4
_geom_torsion
C6 C1 C2 F1 176.9(2)
B1 C1 C2 F1 -5.2(4)
C6 C1 C2 C3 -2.5(3)
B1 C1 C2 C3 175.4(2)
F1 C2 C3 F2 0.5(3)
C1 C2 C3 F2 179.9(2)
F1 C2 C3 C4 -179.4(2)
C1 C2 C3 C4 0.0(4)
F2 C3 C4 F3 -0.5(3)
C2 C3 C4 F3 179.4(2)
F2 C3 C4 C5 -179.2(2)
C2 C3 C4 C5 0.7(3)
F3 C4 C5 F4 1.4(3)
C3 C4 C5 F4 -179.9(2)
F3 C4 C5 C6 -177.6(2)
C3 C4 C5 C6 1.2(3)
F4 C5 C6 C1 177.50(18)
C4 C5 C6 C1 -3.6(3)
F4 C5 C6 B2 -4.0(4)
C4 C5 C6 B2 174.8(2)
C2 C1 C6 C5 4.2(3)
B1 C1 C6 C5 -174.23(19)
C2 C1 C6 B2 -174.6(2)
B1 C1 C6 B2 6.9(2)
C12 C7 C8 F5 176.9(2)
B1 C7 C8 F5 0.5(3)
C12 C7 C8 C9 -0.3(4)
B1 C7 C8 C9 -176.7(2)
F5 C8 C9 F6 1.1(3)
C7 C8 C9 F6 178.3(2)
F5 C8 C9 C10 -178.2(2)
C7 C8 C9 C10 -1.0(4)
F6 C9 C10 F7 1.0(4)
C8 C9 C10 F7 -179.7(2)
F6 C9 C10 C11 -179.0(2)
C8 C9 C10 C11 0.3(4)
F7 C10 C11 F8 1.0(3)
C9 C10 C11 F8 -179.0(2)
F7 C10 C11 C12 -178.3(2)
C9 C10 C11 C12 1.7(4)
F8 C11 C12 C7 177.8(2)
C10 C11 C12 C7 -3.0(4)
F8 C11 C12 C13 -1.3(3)
C10 C11 C12 C13 178.0(2)
C8 C7 C12 C11 2.2(3)
B1 C7 C12 C11 178.6(2)
C8 C7 C12 C13 -178.8(2)
B1 C7 C12 C13 -2.4(3)
C11 C12 C13 C14 116.9(3)
C7 C12 C13 C14 -62.1(3)
C11 C12 C13 C18 -63.1(3)
C7 C12 C13 C18 117.9(3)
C18 C13 C14 F9 -176.9(2)
C12 C13 C14 F9 3.2(4)
C18 C13 C14 C15 0.2(4)
C12 C13 C14 C15 -179.7(2)
F9 C14 C15 F10 -2.5(4)
C13 C14 C15 F10 -179.7(2)
F9 C14 C15 C16 176.8(2)
C13 C14 C15 C16 -0.4(4)
F10 C15 C16 F11 0.4(4)
C14 C15 C16 F11 -178.9(2)
F10 C15 C16 C17 179.5(2)
C14 C15 C16 C17 0.2(4)
F11 C16 C17 F12 -1.0(4)
C15 C16 C17 F12 179.9(2)
F11 C16 C17 C18 179.2(2)
C15 C16 C17 C18 0.1(4)
F12 C17 C18 F9' 13.2(8)
C16 C17 C18 F9' -167.0(7)
F12 C17 C18 C13 -180.0(2)
C16 C17 C18 C13 -0.3(4)
C14 C13 C18 F9' 166.2(8)
C12 C13 C18 F9' -13.8(8)
C14 C13 C18 C17 0.1(4)
C12 C13 C18 C17 -180.0(2)
C24 C19 C20 F13 -178.46(19)
B2 C19 C20 F13 -0.2(3)
C24 C19 C20 C21 1.7(3)
B2 C19 C20 C21 -180.0(2)
F13 C20 C21 F14 0.6(3)
C19 C20 C21 F14 -179.6(2)
F13 C20 C21 C22 179.9(2)
C19 C20 C21 C22 -0.3(4)
F14 C21 C22 F15 -1.4(3)
C20 C21 C22 F15 179.3(2)
F14 C21 C22 C23 178.6(2)
C20 C21 C22 C23 -0.7(3)
F15 C22 C23 F16 0.5(3)
C21 C22 C23 F16 -179.5(2)
F15 C22 C23 C24 -179.8(2)
C21 C22 C23 C24 0.2(4)
F16 C23 C24 C19 -179.04(19)
C22 C23 C24 C19 1.2(3)
F16 C23 C24 C25 1.7(3)
C22 C23 C24 C25 -178.0(2)
C20 C19 C24 C23 -2.1(3)
B2 C19 C24 C23 179.9(2)
C20 C19 C24 C25 177.1(2)
B2 C19 C24 C25 -1.0(3)
C23 C24 C25 C26 -74.8(3)
C19 C24 C25 C26 106.0(3)
C23 C24 C25 C30 103.0(3)
C19 C24 C25 C30 -76.2(3)
C30 C25 C26 F17 -178.3(2)
C24 C25 C26 F17 -0.4(3)
C30 C25 C26 C27 3.1(3)
C24 C25 C26 C27 -179.0(2)
F17 C26 C27 F18 -0.8(4)
C25 C26 C27 F18 177.8(2)
F17 C26 C27 C28 179.6(2)
C25 C26 C27 C28 -1.8(4)
F18 C27 C28 F19 0.2(4)
C26 C27 C28 F19 179.8(2)
F18 C27 C28 C29 -179.9(2)
C26 C27 C28 C29 -0.3(4)
F19 C28 C29 F20 0.2(4)
C27 C28 C29 F20 -179.7(2)
F19 C28 C29 C30 -179.2(2)
C27 C28 C29 C30 0.9(4)
F20 C29 C30 F17' -0.8(8)
C28 C29 C30 F17' 178.5(7)
F20 C29 C30 C25 -178.9(2)
C28 C29 C30 C25 0.5(4)
C26 C25 C30 F17' 179.4(7)
C24 C25 C30 F17' 1.5(7)
C26 C25 C30 C29 -2.4(3)
C24 C25 C30 C29 179.7(2)
C34 O2 C31 C32 -19.8(2)
B2 O2 C31 C32 -170.11(18)
O2 C31 C32 C33 37.1(2)
C31 C32 C33 C34 -41.2(2)
C31 O2 C34 C33 -5.6(2)
B2 O2 C34 C33 144.60(19)
C32 C33 C34 O2 28.8(2)
B2 O1 B1 C1 -6.7(2)
B2 O1 B1 C7 173.50(19)
C2 C1 B1 O1 -178.8(2)
C6 C1 B1 O1 -0.7(2)
C2 C1 B1 C7 0.9(4)
C6 C1 B1 C7 179.0(2)
C8 C7 B1 O1 131.1(2)
C12 C7 B1 O1 -45.1(3)
C8 C7 B1 C1 -48.6(4)
C12 C7 B1 C1 135.2(3)
B1 O1 B2 O2 127.38(18)
B1 O1 B2 C6 10.5(2)
B1 O1 B2 C19 -119.79(19)
C31 O2 B2 O1 -51.9(2)
C34 O2 B2 O1 161.09(17)
C31 O2 B2 C6 59.4(2)
C34 O2 B2 C6 -87.6(2)
C31 O2 B2 C19 -167.65(18)
C34 O2 B2 C19 45.3(2)
C5 C6 B2 O1 170.9(2)
C1 C6 B2 O1 -10.6(2)
C5 C6 B2 O2 57.7(3)
C1 C6 B2 O2 -123.68(19)
C5 C6 B2 C19 -66.5(3)
C1 C6 B2 C19 112.1(2)
C20 C19 B2 O1 -57.5(2)
C24 C19 B2 O1 120.5(2)
C20 C19 B2 O2 55.9(2)
C24 C19 B2 O2 -126.1(2)
C20 C19 B2 C6 -177.04(19)
C24 C19 B2 C6 1.0(3)
